data_7716092
loop_
_publ_author_name
'Rijwan, ?'
'Arjmand, Farukh'
'Tabassum, Sartaj'

_publ_section_title
;
 Repurposing the antihistamine drug bilastine as an anti-cancer metallic
 drug entity: synthesis and single-crystal X-ray structure analysis of
 metal-based bilastine and phen [Co(II), Cu(II) and Zn(II)] tailored
 anticancer chemotherapeutic agents against resistant cancer cells.
;
_journal_issue 24
_journal_name_full 'Dalton transactions (Cambridge, England : 2003)'
_journal_page_first 10126
_journal_page_last 10141
_journal_paper_doi 10.1039/d4dt00426d
_journal_volume 53
_journal_year 2024
_chemical_formula_moiety 'C52 H52 N7 O3 Zn, Cl O4, C3 H7 N O'
_chemical_formula_sum 'C55 H59 Cl N8 O8 Zn'
_chemical_formula_weight 1060.92
_space_group_crystal_system triclinic
_space_group_IT_number 2
_space_group_name_Hall '-P 1'
_space_group_name_H-M_alt 'P -1'
_atom_sites_solution_hydrogens geom
_atom_sites_solution_primary dual
_audit_creation_date 2024-04-23
_audit_creation_method
;
Olex2 1.3
(compiled 2020.11.12 svn.r5f609507 for OlexSys, GUI svn.r6408)
;
_audit_update_record
;
2024-05-02 deposited with the CCDC.	2024-05-07 downloaded from the CCDC.
;
_cell_angle_alpha 89.321(2)
_cell_angle_beta 78.8850(10)
_cell_angle_gamma 81.020(2)
_cell_formula_units_Z 2
_cell_length_a 12.4495(2)
_cell_length_b 14.2858(4)
_cell_length_c 15.3421(2)
_cell_measurement_reflns_used 29616
_cell_measurement_temperature 293(2)
_cell_measurement_theta_max 26.0100
_cell_measurement_theta_min 1.9380
_cell_volume 2644.14(9)
_computing_cell_refinement 'CrysAlisPro 1.171.40.82a (Rigaku OD, 2020)'
_computing_data_collection 'CrysAlisPro 1.171.40.82a (Rigaku OD, 2020)'
_computing_data_reduction 'CrysAlisPro 1.171.40.82a (Rigaku OD, 2020)'
_computing_molecular_graphics 'Olex2 1.3 (Dolomanov et al., 2009)'
_computing_publication_material 'Olex2 1.3 (Dolomanov et al., 2009)'
_computing_structure_refinement 'SHELXL 2014/7 (Sheldrick, 2015)'
_computing_structure_solution 'SHELXT  (Sheldrick, 2015)'
_diffrn_ambient_temperature 293(2)
_diffrn_detector 'Hybrid Pixel Array Detector'
_diffrn_detector_area_resol_mean 10.0000
_diffrn_detector_type HyPix3000
_diffrn_measured_fraction_theta_full 0.998
_diffrn_measured_fraction_theta_max 0.998
_diffrn_measurement_details
;
List of Runs (angles in degrees, time in seconds):

  # Type    Start    End  Width  t~exp~   \w     \q     \k     \f   Frames
#--------------------------------------------------------------------------
  1  \w     30.00  56.00   0.50   11.50    --  -11.09  19.00   0.00   52
  2  \w    -16.00  79.00   0.50   11.50    --   10.55  77.00 -60.00  190
  3  \w    -13.00  54.00   0.50   11.50    --   10.55  77.00 120.00  134
  4  \w    -26.00  47.00   0.50   11.50    --  -11.09  37.00 -90.00  146
  5  \w    -21.00  55.00   0.50   11.50    --  -11.09  37.00-180.00  152
  6  \w    -33.00  -7.00   0.50   11.50    --  -11.09 -57.00-180.00   52
  7  \w    -23.00  46.00   0.50   11.50    --   10.55 -99.00-180.00  138
  8  \w      7.00  57.00   0.50   11.50    --   10.55-118.00-131.00  100
  9  \w     17.00  61.00   0.50   11.50    --   10.55-125.00 -30.00   88
 10  \w     30.00  82.00   0.50   11.50    --   10.55-159.00  75.00  104
 11  \w    -23.00  41.00   0.50   11.50    --   10.55 -99.00   0.00  128
 12  \w     -5.00  21.00   0.50   11.50    --   10.55 -99.00  60.00   52
 13  \w    -14.00  36.00   0.50   11.50    --   10.55 -99.00 120.00  100
 14  \w    -13.00  13.00   0.50   11.50    --  -11.09 -99.00  90.00   52
 15  \w    -21.00  19.00   0.50   11.50    --  -11.09 -99.00 150.00   80
 16  \w    -26.00  16.00   0.50   11.50    --  -11.09 -77.00  30.00   84
 17  \w    -13.00  20.00   0.50   11.50    --  -11.09 -99.00 -30.00   66
 18  \w    -21.00  31.00   0.50   11.50    --   10.55 -99.00 -90.00  104
 19  \w    -20.00  21.00   0.50   11.50    --  -11.09 -99.00   0.00   82
 20  \w    -22.00   8.00   0.50   11.50    --  -11.09 -99.00 -90.00   60
 21  \w    -23.00  24.00   0.50   11.50    --  -11.09 -99.00-120.00   94
 22  \w    -21.00   4.00   0.50   11.50    --  -11.09 -99.00-180.00   50
 23  \w    -55.00   4.00   0.50   11.50    --   10.55 -19.00-180.00  118
 24  \w    -62.00   5.00   0.50   11.50    --   10.55 -19.00-120.00  134
 25  \w    -62.00   2.00   0.50   11.50    --   10.55 -19.00 -60.00  128
 26  \w    -57.00  23.00   0.50   11.50    --   10.55 -57.00  30.00  160
 27  \w    -59.00   5.00   0.50   11.50    --   10.55 -19.00 -90.00  128
 28  \w    -77.00 -39.00   0.50   11.50    --  -11.09 -77.00  30.00   76
 29  \w    -79.00  10.00   0.50   11.50    --  -11.09 -57.00 -30.00  178
 30  \w    -79.00 -35.00   0.50   11.50    --  -11.09 -57.00-180.00   88
 31  \w    -83.00   5.00   0.50   11.50    --  -11.09 -19.00   0.00  176
 32  \w    -81.00 -15.00   0.50   11.50    --  -11.09 -19.00  90.00  132
;
_diffrn_measurement_device 'four-circle diffractometer'
_diffrn_measurement_device_type 'XtaLAB Synergy, Dualflex, HyPix3000'
_diffrn_measurement_method '\w scans'
_diffrn_orient_matrix_type 'CrysAlisPro convention (1999,Acta A55,543-557)'
_diffrn_orient_matrix_UB_11 0.0112913000
_diffrn_orient_matrix_UB_12 -0.0501564000
_diffrn_orient_matrix_UB_13 0.0014990000
_diffrn_orient_matrix_UB_21 0.0037945000
_diffrn_orient_matrix_UB_22 -0.0028437000
_diffrn_orient_matrix_UB_23 -0.0466469000
_diffrn_orient_matrix_UB_31 0.0575708000
_diffrn_orient_matrix_UB_32 0.0019767000
_diffrn_orient_matrix_UB_33 -0.0065217000
_diffrn_radiation_monochromator mirror
_diffrn_radiation_probe x-ray
_diffrn_radiation_type 'Mo K\a'
_diffrn_radiation_wavelength 0.71073
_diffrn_reflns_av_unetI/netI 0.0407
_diffrn_reflns_Laue_measured_fraction_full 0.998
_diffrn_reflns_Laue_measured_fraction_max 0.998
_diffrn_reflns_limit_h_max 14
_diffrn_reflns_limit_h_min -14
_diffrn_reflns_limit_k_max 16
_diffrn_reflns_limit_k_min -16
_diffrn_reflns_limit_l_max 18
_diffrn_reflns_limit_l_min 0
_diffrn_reflns_number 9281
_diffrn_reflns_point_group_measured_fraction_full 0.998
_diffrn_reflns_point_group_measured_fraction_max 0.998
_diffrn_reflns_theta_full 24.999
_diffrn_reflns_theta_max 24.999
_diffrn_reflns_theta_min 1.949
_diffrn_source 'micro-focus sealed X-ray tube'
_diffrn_source_type 'PhotonJet (Mo) X-ray Source'
_exptl_absorpt_coefficient_mu 0.577
_exptl_absorpt_correction_T_max 1.00000
_exptl_absorpt_correction_T_min 0.73399
_exptl_absorpt_correction_type multi-scan
_exptl_absorpt_process_details
;
CrysAlisPro 1.171.40.82a (Rigaku Oxford Diffraction, 2020)
Empirical absorption correction using spherical harmonics,
implemented in SCALE3 ABSPACK scaling algorithm.
;
_exptl_crystal_colour coloress
_exptl_crystal_density_diffrn 1.333
_exptl_crystal_description block
_exptl_crystal_F_000 1112
_exptl_crystal_size_max .29
_exptl_crystal_size_mid .22
_exptl_crystal_size_min .19
_refine_diff_density_max 0.597
_refine_diff_density_min -0.510
_refine_diff_density_rms 0.071
_refine_ls_extinction_method none
_refine_ls_goodness_of_fit_ref 1.081
_refine_ls_hydrogen_treatment constr
_refine_ls_matrix_type full
_refine_ls_number_parameters 664
_refine_ls_number_reflns 9281
_refine_ls_number_restraints 136
_refine_ls_restrained_S_all 1.115
_refine_ls_R_factor_all 0.1003
_refine_ls_R_factor_gt 0.0721
_refine_ls_shift/su_max 0.000
_refine_ls_shift/su_mean 0.000
_refine_ls_structure_factor_coef Fsqd
_refine_ls_weighting_details 'w=1/[\s^2^(Fo^2^)+(0.1101P)^2^+1.8746P] where P=(Fo^2^+2Fc^2^)/3'
_refine_ls_weighting_scheme calc
_refine_ls_wR_factor_gt 0.2134
_refine_ls_wR_factor_ref 0.2262
_reflns_Friedel_coverage 0.000
_reflns_number_gt 6410
_reflns_number_total 9281
_reflns_threshold_expression 'I > 2\s(I)'
_cod_data_source_file d4dt00426d2.cif
_cod_data_source_block r1d-2
_cod_depositor_comments 'Adding full bibliography for 7716091--7716093.cif.'
_cod_database_code 7716092
_shelx_shelxl_version_number 2014/7
_chemical_oxdiff_formula 'C104 H106 Cl2 N14 O14 Zn2 '
_shelx_space_group_comment
;
The symmetry employed for this shelxl refinement is uniquely defined
by the following loop, which should always be used as a source of
symmetry information in preference to the above space-group names.
They are only intended as comments.
;
_reflns_odcompleteness_completeness 99.97
_reflns_odcompleteness_iscentric 1
_reflns_odcompleteness_theta 26.32
_olex2_refinement_description
;
1. Twinned data refinement
 Scales: 0.650(3)
 0.350(3)
2. Fixed Uiso
 At 1.2 times of:
  All C(H) groups, All C(H,H) groups
 At 1.5 times of:
  All C(H,H,H) groups
3. Restrained distances
 Cl2-O1 = Cl2-O4 = Cl2-O5 = Cl2-O6
 1.5 with sigma of 0.02
 C2-O3
 1.22 with sigma of 0.02
 N4-C6
 1.46 with sigma of 0.02
 C2-N4
 1.36 with sigma of 0.02
 N4-C5
 1.45 with sigma of 0.02
 C2-C5
 2.46 with sigma of 0.04
 C2-C6
 2.45 with sigma of 0.04
 Cl2-O1 \\sim Cl2-O4 \\sim Cl2-O5 \\sim Cl2-O6
 with sigma of 0.02
 O1-O5 \\sim O4-O6 \\sim O1-O6 \\sim O4-O5 \\sim O1-O4 \\sim O5-O6
 with sigma of 0.04
 N4-C5 \\sim N4-C6
 with sigma of 0.02
4. Restrained planarity
 C2, O3, N4, C5, C6
 with sigma of 0.1
5. Uiso/Uaniso restraints and constraints
Cl2 \\sim O1 \\sim O4 \\sim O5 \\sim O6: within 2A with sigma of 0.04 and sigma
for terminal atoms of 0.08 within 2A
C2 \\sim O3 \\sim N4 \\sim C5 \\sim C6: within 2A with sigma of 0.04 and sigma
for terminal atoms of 0.08 within 2A
6. Rigid body (RIGU) restrains
 Cl2, O1, O4, O5, O6
 with sigma for 1-2 distances of 0.004 and sigma for 1-3 distances of 0.004
 C2, O3, N4, C5, C6
 with sigma for 1-2 distances of 0.004 and sigma for 1-3 distances of 0.004
7.a Ternary CH refined with riding coordinates:
 C00N(H00N)
7.b Secondary CH2 refined with riding coordinates:
 C00M(H00A,H00B), C00Q(H00C,H00D), C00U(H00H,H00J), C018(H01A,H01B), C01A(H01C,
 H01D), C01B(H01E,H01F), C01C(H01G,H01H), C01L(H01P,H01Q), C01T(H01Y,H)
7.c Aromatic/amide H refined with riding coordinates:
 C00I(H00I), C00S(H00S), C00W(H00W), C00X(H00X), C00Y(H00Y), C00Z(H00Z),
 C010(H010), C011(H011), C012(H012), C013(H013), C014(H014), C015(H015),
 C019(H019), C01D(H01I), C01E(H01J), C01G(H01K), C01H(H01L), C01I(H01M),
 C01J(H01N), C01K(H01O), C01M(H01R), C01P(H01V), C01Q(H01W), C01R(H01X), C2(H2)
7.d Idealised Me refined as rotating group:
 C00T(H00E,H00F,H00G), C01N(H01S,H01T,H01U), C01U(H01Z,HA,HB), C5(H5A,H5B,H5C),
  C6(H6A,H6B,H6C)
;
_olex2_submission_special_instructions 'No special instructions were received'
_oxdiff_exptl_absorpt_empirical_details
;
Empirical correction (ABSPACK) includes:
- Absorption correction using spherical harmonics
- Frame scaling
;
_oxdiff_exptl_absorpt_empirical_full_max 1.213
_oxdiff_exptl_absorpt_empirical_full_min 0.759

loop_
_space_group_symop_operation_xyz
'x, y, z'
'-x, -y, -z'

loop_
_atom_site_label
_atom_site_type_symbol
_atom_site_fract_x
_atom_site_fract_y
_atom_site_fract_z
_atom_site_U_iso_or_equiv
_atom_site_adp_type
_atom_site_occupancy
_atom_site_site_symmetry_order
_atom_site_calc_flag
_atom_site_refinement_flags_posn
_atom_site_refinement_flags_adp
_atom_site_refinement_flags_occupancy
_atom_site_disorder_assembly
_atom_site_disorder_group
Zn01 Zn 0.50686(5) 0.57192(4) 0.24485(4) 0.0621(2) Uani 1 1 d . . . . .
O003 O 0.5310(3) 0.6982(2) 0.3019(2) 0.0687(9) Uani 1 1 d . . . . .
O004 O 0.4326(3) 0.7164(2) 0.1985(2) 0.0703(9) Uani 1 1 d . . . . .
N005 N 0.6584(4) 0.5666(3) 0.1506(3) 0.0670(11) Uani 1 1 d . . . . .
N006 N 0.4909(4) 0.4692(3) 0.1494(3) 0.0609(10) Uani 1 1 d . . . . .
O007 O 0.1097(3) 1.1799(3) 1.0528(3) 0.0936(13) Uani 1 1 d . . . . .
N008 N -0.1384(3) 1.2099(3) 1.0483(3) 0.0588(10) Uani 1 1 d . . . . .
N009 N 0.0660(4) 1.0533(3) 0.7261(3) 0.0687(11) Uani 1 1 d . . . . .
N00A N 0.3508(4) 0.5617(3) 0.3270(3) 0.0691(11) Uani 1 1 d . . . . .
N00B N -0.2175(4) 1.1123(3) 0.9770(3) 0.0662(11) Uani 1 1 d . . . . .
N00C N 0.5529(4) 0.4712(3) 0.3398(3) 0.0698(12) Uani 1 1 d . . . . .
C00D C 0.4631(4) 0.8578(3) 0.2697(3) 0.0594(12) Uani 1 1 d . . . . .
C00E C 0.4638(6) 0.4473(4) 0.3965(3) 0.0689(15) Uani 1 1 d . . . . .
C00F C 0.3567(5) 0.4970(4) 0.3914(3) 0.0687(14) Uani 1 1 d . . . . .
C00G C 0.3935(4) 0.8785(3) 0.3634(3) 0.0596(12) Uani 1 1 d . . . . .
C00H C 0.5915(5) 0.3810(4) 0.0168(3) 0.0702(15) Uani 1 1 d . . . . .
C00I C 0.6891(6) 0.3672(4) -0.0510(4) 0.0833(19) Uani 1 1 d . . . . .
H00I H 0.6969 0.3203 -0.0944 0.100 Uiso 1 1 calc R U . . .
C00J C -0.2849(4) 1.1386(3) 1.0597(3) 0.0597(12) Uani 1 1 d . . . . .
C00K C -0.2368(4) 1.1986(3) 1.1046(3) 0.0606(12) Uani 1 1 d . . . . .
C00L C 0.4756(4) 0.7509(3) 0.2549(3) 0.0567(12) Uani 1 1 d . . . . .
C00M C -0.0658(5) 1.2737(4) 1.0684(4) 0.0737(15) Uani 1 1 d . . . . .
H00A H -0.1105 1.3258 1.1051 0.088 Uiso 1 1 calc R U . . .
H00B H -0.0317 1.3000 1.0133 0.088 Uiso 1 1 calc R U . . .
C00N C -0.0390(4) 1.1491(4) 0.8949(3) 0.0674(13) Uani 1 1 d . . . . .
H00N H 0.0076 1.1966 0.9022 0.081 Uiso 1 1 calc R U . . .
C00O C -0.1319(4) 1.1569(3) 0.9727(3) 0.0597(12) Uani 1 1 d . . . . .
C00P C 0.5816(4) 0.4494(3) 0.0840(3) 0.0604(12) Uani 1 1 d . . . . .
C00Q C 0.0321(4) 1.0523(4) 0.8882(3) 0.0692(14) Uani 1 1 d . . . . .
H00C H -0.0150 1.0039 0.8909 0.083 Uiso 1 1 calc R U . . .
H00D H 0.0694 1.0442 0.9384 0.083 Uiso 1 1 calc R U . . .
C00R C 0.2617(6) 0.9085(4) 0.5353(4) 0.0813(17) Uani 1 1 d . . . . .
C00S C 0.2840(5) 0.8660(5) 0.3813(4) 0.0817(17) Uani 1 1 d . . . . .
H00S H 0.2527 0.8463 0.3357 0.098 Uiso 1 1 calc R U . . .
C00T C 0.5793(5) 0.8841(4) 0.2612(4) 0.0794(16) Uani 1 1 d . . . . .
H00E H 0.5735 0.9507 0.2730 0.119 Uiso 1 1 calc R U . . .
H00F H 0.6204 0.8691 0.2021 0.119 Uiso 1 1 calc R U . . .
H00G H 0.6169 0.8489 0.3031 0.119 Uiso 1 1 calc R U . . .
C00U C 0.1179(4) 1.0396(4) 0.8026(3) 0.0736(15) Uani 1 1 d . . . . .
H00H H 0.1686 1.0849 0.8018 0.088 Uiso 1 1 calc R U . . .
H00J H 0.1604 0.9764 0.7999 0.088 Uiso 1 1 calc R U . . .
C00V C 0.6702(4) 0.5035(3) 0.0831(3) 0.0635(13) Uani 1 1 d . . . . .
C00W C 0.4364(5) 0.9030(4) 0.4349(4) 0.0736(15) Uani 1 1 d . . . . .
H00W H 0.5109 0.9094 0.4267 0.088 Uiso 1 1 calc R U . . .
C00X C 0.6540(6) 0.4296(4) 0.3455(4) 0.0818(17) Uani 1 1 d . . . . .
H00X H 0.7149 0.4454 0.3061 0.098 Uiso 1 1 calc R U . . .
C00Y C 0.6698(7) 0.3609(4) 0.4120(5) 0.096(2) Uani 1 1 d . . . . .
H00Y H 0.7407 0.3324 0.4170 0.115 Uiso 1 1 calc R U . . .
C00Z C 0.7695(6) 0.4196(5) -0.0538(4) 0.0874(19) Uani 1 1 d . . . . .
H00Z H 0.8309 0.4100 -0.1000 0.105 Uiso 1 1 calc R U . . .
C010 C 0.5038(6) 0.3299(4) 0.0208(4) 0.0847(18) Uani 1 1 d . . . . .
H010 H 0.5078 0.2827 -0.0215 0.102 Uiso 1 1 calc R U . . .
C011 C -0.3870(5) 1.1135(4) 1.0991(4) 0.0750(15) Uani 1 1 d . . . . .
H011 H -0.4199 1.0715 1.0709 0.090 Uiso 1 1 calc R U . . .
C012 C 0.4092(5) 0.4209(4) 0.1498(4) 0.0711(14) Uani 1 1 d . . . . .
H012 H 0.3459 0.4346 0.1939 0.085 Uiso 1 1 calc R U . . .
C013 C -0.2870(5) 1.2375(4) 1.1884(3) 0.0732(15) Uani 1 1 d . . . . .
H013 H -0.2534 1.2774 1.2182 0.088 Uiso 1 1 calc R U . . .
C014 C 0.2190(5) 0.8821(5) 0.4659(4) 0.0882(18) Uani 1 1 d . . . . .
H014 H 0.1447 0.8746 0.4751 0.106 Uiso 1 1 calc R U . . .
C015 C 0.3777(9) 0.3615(5) 0.5223(4) 0.099(2) Uani 1 1 d . . . . .
H015 H 0.3850 0.3162 0.5657 0.119 Uiso 1 1 calc R U . . .
C016 C 0.2618(7) 0.4788(5) 0.4529(4) 0.0845(18) Uani 1 1 d . . . . .
C017 C 0.7627(5) 0.4915(4) 0.0139(4) 0.0754(15) Uani 1 1 d . . . . .
C018 C 0.0242(5) 1.2286(5) 1.1153(4) 0.0834(17) Uani 1 1 d . . . . .
H01A H 0.0515 1.2769 1.1451 0.100 Uiso 1 1 calc R U . . .
H01B H -0.0047 1.1852 1.1595 0.100 Uiso 1 1 calc R U . . .
C019 C 0.3701(6) 0.9183(4) 0.5190(4) 0.0842(18) Uani 1 1 d . . . . .
H019 H 0.4012 0.9359 0.5655 0.101 Uiso 1 1 calc R U . . .
C01A C 0.0097(6) 1.1514(5) 0.7274(4) 0.097(2) Uani 1 1 d . . . . .
H01C H -0.0213 1.1630 0.6742 0.116 Uiso 1 1 calc R U . . .
H01D H 0.0625 1.1944 0.7285 0.116 Uiso 1 1 calc R U . . .
C01B C -0.0823(5) 1.1690(5) 0.8091(4) 0.094(2) Uani 1 1 d . . . . .
H01E H -0.1374 1.1288 0.8055 0.113 Uiso 1 1 calc R U . . .
H01F H -0.1182 1.2344 0.8101 0.113 Uiso 1 1 calc R U . . .
C01C C 0.1465(5) 1.0328(4) 0.6418(3) 0.0771(16) Uani 1 1 d . . . . .
H01G H 0.2080 1.0669 0.6418 0.092 Uiso 1 1 calc R U . . .
H01H H 0.1112 1.0555 0.5928 0.092 Uiso 1 1 calc R U . . .
C01D C -0.3878(5) 1.2139(5) 1.2240(4) 0.0847(18) Uani 1 1 d . . . . .
H01I H -0.4247 1.2394 1.2792 0.102 Uiso 1 1 calc R U . . .
C01E C -0.4370(5) 1.1529(4) 1.1804(4) 0.0869(19) Uani 1 1 d . . . . .
H01J H -0.5059 1.1384 1.2072 0.104 Uiso 1 1 calc R U . . .
C01F C 0.4732(7) 0.3804(4) 0.4636(4) 0.0845(18) Uani 1 1 d . . . . .
C01G C 0.1623(7) 0.5321(7) 0.4469(5) 0.106(2) Uani 1 1 d . . . . .
H01K H 0.0987 0.5231 0.4870 0.127 Uiso 1 1 calc R U . . .
C01H C 0.5790(9) 0.3381(5) 0.4678(5) 0.101(2) Uani 1 1 d . . . . .
H01L H 0.5889 0.2922 0.5103 0.121 Uiso 1 1 calc R U . . .
C01I C 0.4132(6) 0.3488(4) 0.0863(4) 0.0856(18) Uani 1 1 d . . . . .
H01M H 0.3545 0.3150 0.0895 0.103 Uiso 1 1 calc R U . . .
C01J C 0.2781(9) 0.4062(6) 0.5176(4) 0.108(3) Uani 1 1 d . . . . .
H01N H 0.2169 0.3907 0.5568 0.130 Uiso 1 1 calc R U . . .
C01K C 0.2511(5) 0.6114(5) 0.3247(4) 0.0862(17) Uani 1 1 d . . . . .
H01O H 0.2459 0.6575 0.2817 0.103 Uiso 1 1 calc R U . . .
C01L C 0.1904(7) 0.9285(5) 0.6276(4) 0.103(2) Uani 1 1 d . . . . .
H01P H 0.1288 0.8932 0.6347 0.123 Uiso 1 1 calc R U . . .
H01Q H 0.2342 0.9072 0.6720 0.123 Uiso 1 1 calc R U . . .
C01M C 0.8393(6) 0.5503(6) 0.0137(5) 0.096(2) Uani 1 1 d . . . . .
H01R H 0.9000 0.5466 -0.0328 0.116 Uiso 1 1 calc R U . . .
C01N C 0.4070(5) 0.9125(4) 0.1994(4) 0.0838(17) Uani 1 1 d . . . . .
H01S H 0.3357 0.8942 0.2011 0.126 Uiso 1 1 calc R U . . .
H01T H 0.4522 0.8981 0.1416 0.126 Uiso 1 1 calc R U . . .
H01U H 0.3981 0.9793 0.2115 0.126 Uiso 1 1 calc R U . . .
C01P C 0.1556(6) 0.5980(6) 0.3828(5) 0.104(2) Uani 1 1 d . . . . .
H01V H 0.0877 0.6335 0.3781 0.125 Uiso 1 1 calc R U . . .
C01Q C 0.7362(5) 0.6197(4) 0.1500(4) 0.0854(17) Uani 1 1 d . . . . .
H01W H 0.7296 0.6619 0.1971 0.103 Uiso 1 1 calc R U . . .
C01R C 0.8272(6) 0.6147(6) 0.0816(5) 0.104(2) Uani 1 1 d . . . . .
H01X H 0.8795 0.6546 0.0816 0.125 Uiso 1 1 calc R U . . .
C01T C 0.2041(6) 1.1437(6) 1.0875(6) 0.115(2) Uani 1 1 d . . . . .
H01Y H 0.1916 1.0865 1.1201 0.138 Uiso 1 1 calc R U . . .
H H 0.2178 1.1898 1.1282 0.138 Uiso 1 1 calc R U . . .
C01U C 0.2999(6) 1.1223(6) 1.0156(7) 0.140(3) Uani 1 1 d . . . . .
H01Z H 0.2795 1.0907 0.9678 0.209 Uiso 1 1 calc R U . . .
HA H 0.3581 1.0819 1.0369 0.209 Uiso 1 1 calc R U . . .
HB H 0.3253 1.1801 0.9947 0.209 Uiso 1 1 calc R U . . .
Cl2 Cl 0.9795(2) 0.48515(18) 0.25845(15) 0.1208(7) Uani 1 1 d D U . . .
O1 O 0.9101(6) 0.4474(5) 0.2111(5) 0.183(3) Uani 1 1 d D U . . .
O4 O 0.9601(9) 0.5839(5) 0.2581(7) 0.242(4) Uani 1 1 d D U . . .
O5 O 0.9647(7) 0.4589(7) 0.3464(4) 0.202(3) Uani 1 1 d D U . . .
O6 O 1.0914(5) 0.4515(6) 0.2206(5) 0.169(3) Uani 1 1 d D U . . .
C2 C 0.2301(11) 1.2755(8) 0.3239(7) 0.159(4) Uani 1 1 d D U . . .
H2 H 0.1771 1.3233 0.3093 0.191 Uiso 1 1 calc R U . . .
O3 O 0.3193(11) 1.2747(10) 0.2865(10) 0.318(8) Uani 1 1 d D U . . .
N4 N 0.1942(8) 1.2169(6) 0.3850(6) 0.163(3) Uani 1 1 d D U . . .
C5 C 0.0809(11) 1.2452(11) 0.4421(11) 0.250(7) Uani 1 1 d D U . . .
H5A H 0.0254 1.2310 0.4109 0.374 Uiso 1 1 calc R U . . .
H5B H 0.0691 1.3119 0.4554 0.374 Uiso 1 1 calc R U . . .
H5C H 0.0761 1.2106 0.4964 0.374 Uiso 1 1 calc R U . . .
C6 C 0.2804(12) 1.1457(10) 0.4123(10) 0.250(7) Uani 1 1 d D U . . .
H6A H 0.3523 1.1571 0.3825 0.375 Uiso 1 1 calc R U . . .
H6B H 0.2698 1.0834 0.3967 0.375 Uiso 1 1 calc R U . . .
H6C H 0.2752 1.1505 0.4754 0.375 Uiso 1 1 calc R U . . .

loop_
_atom_site_aniso_label
_atom_site_aniso_U_11
_atom_site_aniso_U_22
_atom_site_aniso_U_33
_atom_site_aniso_U_23
_atom_site_aniso_U_13
_atom_site_aniso_U_12
Zn01 0.0797(4) 0.0487(3) 0.0522(3) -0.0061(2) 0.0000(3) -0.0084(3)
O003 0.094(3) 0.054(2) 0.054(2) -0.0070(16) -0.0103(19) -0.0051(18)
O004 0.098(3) 0.062(2) 0.054(2) -0.0110(16) -0.0145(19) -0.0207(19)
N005 0.073(3) 0.059(2) 0.062(3) -0.009(2) 0.000(2) -0.007(2)
N006 0.085(3) 0.045(2) 0.050(2) 0.0043(17) -0.011(2) -0.007(2)
O007 0.074(3) 0.099(3) 0.103(3) -0.021(3) -0.023(2) 0.006(2)
N008 0.062(2) 0.058(2) 0.051(2) -0.0086(18) -0.0052(19) -0.0025(19)
N009 0.076(3) 0.071(3) 0.048(2) -0.0060(19) 0.001(2) 0.009(2)
N00A 0.092(3) 0.059(3) 0.054(2) -0.010(2) -0.007(2) -0.015(2)
N00B 0.065(3) 0.066(3) 0.060(3) -0.015(2) 0.002(2) -0.004(2)
N00C 0.096(3) 0.049(2) 0.067(3) -0.015(2) -0.024(3) -0.006(2)
C00D 0.075(3) 0.048(3) 0.052(3) -0.004(2) -0.003(2) -0.012(2)
C00E 0.115(5) 0.053(3) 0.045(3) -0.006(2) -0.020(3) -0.026(3)
C00F 0.097(4) 0.063(3) 0.049(3) -0.010(2) -0.010(3) -0.023(3)
C00G 0.071(3) 0.045(3) 0.057(3) -0.009(2) -0.001(2) -0.007(2)
C00H 0.108(4) 0.048(3) 0.051(3) -0.001(2) -0.027(3) 0.012(3)
C00I 0.114(5) 0.072(4) 0.050(3) -0.014(3) -0.013(3) 0.027(4)
C00J 0.059(3) 0.053(3) 0.058(3) -0.006(2) 0.000(2) 0.004(2)
C00K 0.063(3) 0.055(3) 0.053(3) 0.001(2) 0.001(2) 0.007(2)
C00L 0.071(3) 0.053(3) 0.039(2) -0.006(2) 0.007(2) -0.009(2)
C00M 0.074(4) 0.071(3) 0.072(3) -0.019(3) -0.002(3) -0.014(3)
C00N 0.073(3) 0.069(3) 0.052(3) -0.010(2) 0.004(2) -0.005(3)
C00O 0.065(3) 0.055(3) 0.052(3) -0.008(2) 0.000(2) 0.000(2)
C00P 0.080(3) 0.047(3) 0.049(3) 0.003(2) -0.011(2) 0.004(2)
C00Q 0.066(3) 0.084(4) 0.049(3) 0.000(2) -0.004(2) 0.009(3)
C00R 0.108(5) 0.059(3) 0.064(4) -0.013(3) 0.009(3) -0.005(3)
C00S 0.085(4) 0.096(4) 0.063(3) -0.020(3) 0.000(3) -0.025(3)
C00T 0.083(4) 0.080(4) 0.070(4) -0.009(3) 0.008(3) -0.025(3)
C00U 0.067(3) 0.085(4) 0.056(3) -0.008(3) 0.001(3) 0.012(3)
C00V 0.076(3) 0.054(3) 0.049(3) -0.002(2) -0.002(2) 0.009(2)
C00W 0.084(4) 0.069(3) 0.062(3) -0.014(3) -0.005(3) -0.007(3)
C00X 0.107(5) 0.059(3) 0.081(4) -0.014(3) -0.031(4) -0.004(3)
C00Y 0.136(6) 0.060(4) 0.101(5) -0.014(4) -0.062(5) 0.001(4)
C00Z 0.095(5) 0.097(5) 0.053(3) -0.009(3) -0.002(3) 0.023(4)
C010 0.133(6) 0.060(3) 0.063(4) -0.006(3) -0.031(4) -0.005(4)
C011 0.066(3) 0.062(3) 0.091(4) -0.005(3) -0.002(3) -0.007(3)
C012 0.094(4) 0.057(3) 0.061(3) 0.002(2) -0.008(3) -0.018(3)
C013 0.078(4) 0.072(3) 0.057(3) -0.007(3) 0.003(3) 0.006(3)
C014 0.076(4) 0.093(4) 0.083(4) -0.021(3) 0.020(3) -0.016(3)
C015 0.170(8) 0.084(5) 0.057(4) 0.009(3) -0.032(5) -0.054(5)
C016 0.116(5) 0.091(4) 0.052(3) -0.010(3) -0.001(3) -0.051(4)
C017 0.080(4) 0.077(4) 0.058(3) -0.002(3) -0.003(3) 0.010(3)
C018 0.077(4) 0.094(4) 0.081(4) -0.018(3) -0.017(3) -0.013(3)
C019 0.115(5) 0.071(4) 0.063(4) -0.024(3) -0.011(3) -0.011(3)
C01A 0.106(5) 0.100(5) 0.055(3) 0.006(3) 0.011(3) 0.036(4)
C01B 0.096(4) 0.101(5) 0.060(3) 0.002(3) 0.003(3) 0.036(4)
C01C 0.090(4) 0.075(4) 0.053(3) -0.008(3) 0.007(3) 0.003(3)
C01D 0.086(4) 0.080(4) 0.068(4) -0.003(3) 0.015(3) 0.012(3)
C01E 0.073(4) 0.074(4) 0.093(5) 0.007(3) 0.017(3) 0.007(3)
C01F 0.143(6) 0.061(3) 0.062(4) -0.002(3) -0.036(4) -0.031(4)
C01G 0.103(6) 0.137(7) 0.078(5) -0.017(5) 0.009(4) -0.052(5)
C01H 0.173(8) 0.060(4) 0.083(5) -0.002(3) -0.055(5) -0.022(5)
C01I 0.126(5) 0.067(4) 0.073(4) 0.002(3) -0.027(4) -0.035(4)
C01J 0.161(8) 0.114(6) 0.060(4) 0.003(4) -0.007(5) -0.073(6)
C01K 0.083(4) 0.097(5) 0.073(4) -0.011(3) -0.002(3) -0.012(4)
C01L 0.135(6) 0.080(4) 0.069(4) -0.019(3) 0.027(4) 0.000(4)
C01M 0.079(4) 0.113(5) 0.082(4) 0.002(4) 0.014(3) -0.005(4)
C01N 0.107(5) 0.064(3) 0.075(4) 0.008(3) -0.008(3) -0.009(3)
C01P 0.082(5) 0.131(6) 0.097(5) -0.019(5) -0.007(4) -0.023(4)
C01Q 0.084(4) 0.075(4) 0.092(4) -0.020(3) 0.004(3) -0.020(3)
C01R 0.086(5) 0.111(5) 0.103(5) -0.013(4) 0.017(4) -0.024(4)
C01T 0.084(5) 0.128(6) 0.134(7) -0.011(5) -0.026(5) -0.013(4)
C01U 0.081(5) 0.125(7) 0.205(10) -0.039(7) -0.016(6) -0.006(5)
Cl2 0.1283(16) 0.1348(17) 0.1021(14) -0.0315(13) -0.0350(12) -0.0110(13)
O1 0.204(6) 0.141(5) 0.227(7) -0.065(5) -0.112(6) -0.004(4)
O4 0.310(10) 0.137(5) 0.318(10) -0.065(5) -0.180(9) 0.002(5)
O5 0.193(7) 0.294(10) 0.109(4) -0.008(5) -0.001(4) -0.036(6)
O6 0.139(5) 0.191(7) 0.156(6) -0.004(5) 0.016(4) -0.012(4)
C2 0.195(9) 0.143(8) 0.126(7) 0.015(6) -0.007(6) -0.015(7)
O3 0.243(10) 0.269(13) 0.366(16) 0.098(12) 0.072(9) 0.021(9)
N4 0.204(8) 0.115(6) 0.136(6) 0.014(5) 0.024(5) 0.007(5)
C5 0.227(10) 0.180(12) 0.300(16) -0.038(11) 0.045(10) -0.021(9)
C6 0.265(13) 0.185(12) 0.257(15) 0.070(11) 0.003(11) 0.026(10)

loop_
_atom_type_symbol
_atom_type_description
_atom_type_scat_dispersion_real
_atom_type_scat_dispersion_imag
_atom_type_scat_source
C C 0.0033 0.0016 'International Tables Vol C Tables 4.2.6.8 and 6.1.1.4'
H H 0.0000 0.0000 'International Tables Vol C Tables 4.2.6.8 and 6.1.1.4'
Cl Cl 0.1484 0.1585 'International Tables Vol C Tables 4.2.6.8 and 6.1.1.4'
N N 0.0061 0.0033 'International Tables Vol C Tables 4.2.6.8 and 6.1.1.4'
O O 0.0106 0.0060 'International Tables Vol C Tables 4.2.6.8 and 6.1.1.4'
Zn Zn 0.2839 1.4301 'International Tables Vol C Tables 4.2.6.8 and 6.1.1.4'

loop_
_geom_angle_atom_site_label_1
_geom_angle_atom_site_label_2
_geom_angle_atom_site_label_3
_geom_angle
_geom_angle_site_symmetry_1
_geom_angle_site_symmetry_3
_geom_angle_publ_flag
O003 Zn01 O004 59.15(13) . . ?
O003 Zn01 N005 91.34(15) . . ?
O003 Zn01 N006 161.78(14) . . ?
O003 Zn01 N00A 96.76(15) . . ?
O003 Zn01 N00C 101.07(15) . . ?
O003 Zn01 C00L 29.73(14) . . ?
O004 Zn01 C00L 29.43(14) . . ?
N005 Zn01 O004 93.42(15) . . ?
N005 Zn01 N006 77.73(17) . . ?
N005 Zn01 C00L 92.90(15) . . ?
N006 Zn01 O004 106.47(13) . . ?
N006 Zn01 C00L 135.07(15) . . ?
N00A Zn01 O004 89.20(16) . . ?
N00A Zn01 N005 171.70(16) . . ?
N00A Zn01 N006 93.97(16) . . ?
N00A Zn01 N00C 78.21(19) . . ?
N00A Zn01 C00L 93.24(16) . . ?
N00C Zn01 O004 155.42(14) . . ?
N00C Zn01 N005 102.07(18) . . ?
N00C Zn01 N006 95.49(14) . . ?
N00C Zn01 C00L 129.37(16) . . ?
C00L O003 Zn01 94.3(3) . . ?
C00L O004 Zn01 86.0(3) . . ?
C00V N005 Zn01 114.0(4) . . ?
C01Q N005 Zn01 127.4(4) . . ?
C01Q N005 C00V 118.5(5) . . ?
C00P N006 Zn01 113.4(3) . . ?
C012 N006 Zn01 128.7(4) . . ?
C012 N006 C00P 117.9(4) . . ?
C018 O007 C01T 113.6(5) . . ?
C00K N008 C00M 123.0(4) . . ?
C00O N008 C00K 106.8(4) . . ?
C00O N008 C00M 129.9(4) . . ?
C00U N009 C01A 108.7(5) . . ?
C00U N009 C01C 112.3(4) . . ?
C01A N009 C01C 109.8(4) . . ?
C00F N00A Zn01 113.6(4) . . ?
C01K N00A Zn01 129.2(4) . . ?
C01K N00A C00F 117.2(5) . . ?
C00O N00B C00J 105.1(4) . . ?
C00E N00C Zn01 112.5(4) . . ?
C00X N00C Zn01 127.6(4) . . ?
C00X N00C C00E 119.9(5) . . ?
C00G C00D C01N 111.3(4) . . ?
C00L C00D C00G 106.0(4) . . ?
C00L C00D C00T 107.9(4) . . ?
C00L C00D C01N 111.4(4) . . ?
C00T C00D C00G 112.2(4) . . ?
C00T C00D C01N 108.1(4) . . ?
N00C C00E C00F 118.3(5) . . ?
N00C C00E C01F 123.0(6) . . ?
C01F C00E C00F 118.6(6) . . ?
N00A C00F C00E 117.1(5) . . ?
N00A C00F C016 122.4(6) . . ?
C016 C00F C00E 120.5(6) . . ?
C00S C00G C00D 120.1(5) . . ?
C00S C00G C00W 116.2(5) . . ?
C00W C00G C00D 123.6(5) . . ?
C00P C00H C00I 119.1(6) . . ?
C010 C00H C00I 123.8(5) . . ?
C010 C00H C00P 117.1(5) . . ?
C00H C00I H00I 119.1 . . ?
C00Z C00I C00H 121.8(6) . . ?
C00Z C00I H00I 119.1 . . ?
C00K C00J N00B 110.2(4) . . ?
C00K C00J C011 119.7(5) . . ?
C011 C00J N00B 130.1(5) . . ?
N008 C00K C013 131.8(5) . . ?
C00J C00K N008 105.6(4) . . ?
C00J C00K C013 122.6(5) . . ?
O003 C00L Zn01 56.0(2) . . ?
O003 C00L C00D 117.7(4) . . ?
O004 C00L Zn01 64.6(3) . . ?
O004 C00L O003 120.6(4) . . ?
O004 C00L C00D 121.7(5) . . ?
C00D C00L Zn01 173.7(4) . . ?
N008 C00M H00A 108.6 . . ?
N008 C00M H00B 108.6 . . ?
N008 C00M C018 114.7(5) . . ?
H00A C00M H00B 107.6 . . ?
C018 C00M H00A 108.6 . . ?
C018 C00M H00B 108.6 . . ?
C00O C00N H00N 108.2 . . ?
C00O C00N C00Q 111.7(4) . . ?
C00O C00N C01B 110.8(5) . . ?
C00Q C00N H00N 108.2 . . ?
C00Q C00N C01B 109.5(4) . . ?
C01B C00N H00N 108.2 . . ?
N008 C00O C00N 124.6(5) . . ?
N00B C00O N008 112.3(4) . . ?
N00B C00O C00N 123.1(4) . . ?
N006 C00P C00H 123.1(5) . . ?
N006 C00P C00V 117.7(4) . . ?
C00H C00P C00V 119.2(5) . . ?
C00N C00Q H00C 109.3 . . ?
C00N C00Q H00D 109.3 . . ?
C00N C00Q C00U 111.8(4) . . ?
H00C C00Q H00D 107.9 . . ?
C00U C00Q H00C 109.3 . . ?
C00U C00Q H00D 109.3 . . ?
C014 C00R C01L 121.7(7) . . ?
C019 C00R C014 117.4(5) . . ?
C019 C00R C01L 120.8(6) . . ?
C00G C00S H00S 119.1 . . ?
C00G C00S C014 121.7(6) . . ?
C014 C00S H00S 119.1 . . ?
C00D C00T H00E 109.5 . . ?
C00D C00T H00F 109.5 . . ?
C00D C00T H00G 109.5 . . ?
H00E C00T H00F 109.5 . . ?
H00E C00T H00G 109.5 . . ?
H00F C00T H00G 109.5 . . ?
N009 C00U C00Q 111.1(4) . . ?
N009 C00U H00H 109.4 . . ?
N009 C00U H00J 109.4 . . ?
C00Q C00U H00H 109.4 . . ?
C00Q C00U H00J 109.4 . . ?
H00H C00U H00J 108.0 . . ?
N005 C00V C00P 117.1(4) . . ?
N005 C00V C017 122.4(5) . . ?
C017 C00V C00P 120.6(5) . . ?
C00G C00W H00W 119.4 . . ?
C00G C00W C019 121.1(6) . . ?
C019 C00W H00W 119.4 . . ?
N00C C00X H00X 119.9 . . ?
N00C C00X C00Y 120.3(7) . . ?
C00Y C00X H00X 119.9 . . ?
C00X C00Y H00Y 120.7 . . ?
C01H C00Y C00X 118.6(7) . . ?
C01H C00Y H00Y 120.7 . . ?
C00I C00Z H00Z 119.5 . . ?
C00I C00Z C017 121.1(6) . . ?
C017 C00Z H00Z 119.5 . . ?
C00H C010 H010 120.0 . . ?
C01I C010 C00H 120.0(5) . . ?
C01I C010 H010 120.0 . . ?
C00J C011 H011 121.2 . . ?
C01E C011 C00J 117.7(6) . . ?
C01E C011 H011 121.2 . . ?
N006 C012 H012 118.5 . . ?
N006 C012 C01I 122.9(6) . . ?
C01I C012 H012 118.5 . . ?
C00K C013 H013 121.8 . . ?
C01D C013 C00K 116.5(6) . . ?
C01D C013 H013 121.8 . . ?
C00R C014 C00S 121.4(6) . . ?
C00R C014 H014 119.3 . . ?
C00S C014 H014 119.3 . . ?
C01F C015 H015 119.1 . . ?
C01J C015 H015 119.1 . . ?
C01J C015 C01F 121.8(7) . . ?
C00F C016 C01J 117.4(7) . . ?
C01G C016 C00F 117.5(6) . . ?
C01G C016 C01J 125.1(7) . . ?
C00V C017 C00Z 118.2(6) . . ?
C01M C017 C00V 117.3(6) . . ?
C01M C017 C00Z 124.5(6) . . ?
O007 C018 C00M 108.6(5) . . ?
O007 C018 H01A 110.0 . . ?
O007 C018 H01B 110.0 . . ?
C00M C018 H01A 110.0 . . ?
C00M C018 H01B 110.0 . . ?
H01A C018 H01B 108.4 . . ?
C00R C019 C00W 122.1(6) . . ?
C00R C019 H019 118.9 . . ?
C00W C019 H019 118.9 . . ?
N009 C01A H01C 109.7 . . ?
N009 C01A H01D 109.7 . . ?
N009 C01A C01B 109.7(5) . . ?
H01C C01A H01D 108.2 . . ?
C01B C01A H01C 109.7 . . ?
C01B C01A H01D 109.7 . . ?
C00N C01B H01E 109.2 . . ?
C00N C01B H01F 109.2 . . ?
C01A C01B C00N 112.1(5) . . ?
C01A C01B H01E 109.2 . . ?
C01A C01B H01F 109.2 . . ?
H01E C01B H01F 107.9 . . ?
N009 C01C H01G 109.1 . . ?
N009 C01C H01H 109.1 . . ?
N009 C01C C01L 112.6(5) . . ?
H01G C01C H01H 107.8 . . ?
C01L C01C H01G 109.1 . . ?
C01L C01C H01H 109.1 . . ?
C013 C01D H01I 119.1 . . ?
C013 C01D C01E 121.8(6) . . ?
C01E C01D H01I 119.1 . . ?
C011 C01E C01D 121.7(6) . . ?
C011 C01E H01J 119.1 . . ?
C01D C01E H01J 119.1 . . ?
C00E C01F C015 120.0(7) . . ?
C01H C01F C00E 116.0(7) . . ?
C01H C01F C015 124.0(7) . . ?
C016 C01G H01K 119.7 . . ?
C01P C01G C016 120.5(7) . . ?
C01P C01G H01K 119.7 . . ?
C00Y C01H C01F 122.3(7) . . ?
C00Y C01H H01L 118.9 . . ?
C01F C01H H01L 118.9 . . ?
C010 C01I C012 118.9(6) . . ?
C010 C01I H01M 120.6 . . ?
C012 C01I H01M 120.6 . . ?
C015 C01J C016 121.6(7) . . ?
C015 C01J H01N 119.2 . . ?
C016 C01J H01N 119.2 . . ?
N00A C01K H01O 118.3 . . ?
N00A C01K C01P 123.4(7) . . ?
C01P C01K H01O 118.3 . . ?
C00R C01L H01P 109.4 . . ?
C00R C01L H01Q 109.4 . . ?
C01C C01L C00R 111.2(5) . . ?
C01C C01L H01P 109.4 . . ?
C01C C01L H01Q 109.4 . . ?
H01P C01L H01Q 108.0 . . ?
C017 C01M H01R 119.8 . . ?
C017 C01M C01R 120.4(6) . . ?
C01R C01M H01R 119.8 . . ?
C00D C01N H01S 109.5 . . ?
C00D C01N H01T 109.5 . . ?
C00D C01N H01U 109.5 . . ?
H01S C01N H01T 109.5 . . ?
H01S C01N H01U 109.5 . . ?
H01T C01N H01U 109.5 . . ?
C01G C01P C01K 118.9(7) . . ?
C01G C01P H01V 120.5 . . ?
C01K C01P H01V 120.5 . . ?
N005 C01Q H01W 118.9 . . ?
N005 C01Q C01R 122.2(6) . . ?
C01R C01Q H01W 118.9 . . ?
C01M C01R C01Q 119.1(7) . . ?
C01M C01R H01X 120.5 . . ?
C01Q C01R H01X 120.5 . . ?
O007 C01T H01Y 109.7 . . ?
O007 C01T H 109.7 . . ?
O007 C01T C01U 110.0(7) . . ?
H01Y C01T H 108.2 . . ?
C01U C01T H01Y 109.7 . . ?
C01U C01T H 109.7 . . ?
C01T C01U H01Z 109.5 . . ?
C01T C01U HA 109.5 . . ?
C01T C01U HB 109.5 . . ?
H01Z C01U HA 109.5 . . ?
H01Z C01U HB 109.5 . . ?
HA C01U HB 109.5 . . ?
O1 Cl2 O6 109.7(5) . . ?
O4 Cl2 O1 110.9(5) . . ?
O4 Cl2 O6 109.9(6) . . ?
O5 Cl2 O1 113.0(6) . . ?
O5 Cl2 O4 106.9(6) . . ?
O5 Cl2 O6 106.3(5) . . ?
O3 C2 H2 116.3 . . ?
O3 C2 N4 127.5(14) . . ?
N4 C2 H2 116.3 . . ?
C2 N4 C5 118.3(10) . . ?
C2 N4 C6 115.6(10) . . ?
C6 N4 C5 122.8(11) . . ?
N4 C5 H5A 109.5 . . ?
N4 C5 H5B 109.5 . . ?
N4 C5 H5C 109.5 . . ?
H5A C5 H5B 109.5 . . ?
H5A C5 H5C 109.5 . . ?
H5B C5 H5C 109.5 . . ?
N4 C6 H6A 109.5 . . ?
N4 C6 H6B 109.5 . . ?
N4 C6 H6C 109.5 . . ?
H6A C6 H6B 109.5 . . ?
H6A C6 H6C 109.5 . . ?
H6B C6 H6C 109.5 . . ?

loop_
_geom_bond_atom_site_label_1
_geom_bond_atom_site_label_2
_geom_bond_distance
_geom_bond_site_symmetry_2
_geom_bond_publ_flag
Zn01 O003 2.101(3) . ?
Zn01 O004 2.289(4) . ?
Zn01 N005 2.136(4) . ?
Zn01 N006 2.143(4) . ?
Zn01 N00A 2.128(5) . ?
Zn01 N00C 2.130(5) . ?
Zn01 C00L 2.528(5) . ?
O003 C00L 1.257(6) . ?
O004 C00L 1.245(6) . ?
N005 C00V 1.353(6) . ?
N005 C01Q 1.319(7) . ?
N006 C00P 1.353(6) . ?
N006 C012 1.314(7) . ?
O007 C018 1.387(7) . ?
O007 C01T 1.406(8) . ?
N008 C00K 1.387(6) . ?
N008 C00M 1.453(6) . ?
N008 C00O 1.375(6) . ?
N009 C00U 1.442(7) . ?
N009 C01A 1.463(7) . ?
N009 C01C 1.477(6) . ?
N00A C00F 1.350(7) . ?
N00A C01K 1.336(8) . ?
N00B C00J 1.400(6) . ?
N00B C00O 1.315(6) . ?
N00C C00E 1.357(7) . ?
N00C C00X 1.324(7) . ?
C00D C00G 1.534(6) . ?
C00D C00L 1.526(6) . ?
C00D C00T 1.531(7) . ?
C00D C01N 1.537(7) . ?
C00E C00F 1.426(8) . ?
C00E C01F 1.406(8) . ?
C00F C016 1.418(8) . ?
C00G C00S 1.378(8) . ?
C00G C00W 1.380(7) . ?
C00H C00I 1.429(8) . ?
C00H C00P 1.404(7) . ?
C00H C010 1.397(9) . ?
C00I H00I 0.9300 . ?
C00I C00Z 1.335(9) . ?
C00J C00K 1.378(7) . ?
C00J C011 1.397(7) . ?
C00K C013 1.397(7) . ?
C00M H00A 0.9700 . ?
C00M H00B 0.9700 . ?
C00M C018 1.504(8) . ?
C00N H00N 0.9800 . ?
C00N C00O 1.485(7) . ?
C00N C00Q 1.513(7) . ?
C00N C01B 1.524(8) . ?
C00P C00V 1.440(7) . ?
C00Q H00C 0.9700 . ?
C00Q H00D 0.9700 . ?
C00Q C00U 1.518(7) . ?
C00R C014 1.360(9) . ?
C00R C019 1.354(9) . ?
C00R C01L 1.523(8) . ?
C00S H00S 0.9300 . ?
C00S C014 1.392(8) . ?
C00T H00E 0.9600 . ?
C00T H00F 0.9600 . ?
C00T H00G 0.9600 . ?
C00U H00H 0.9700 . ?
C00U H00J 0.9700 . ?
C00V C017 1.397(7) . ?
C00W H00W 0.9300 . ?
C00W C019 1.390(8) . ?
C00X H00X 0.9300 . ?
C00X C00Y 1.426(9) . ?
C00Y H00Y 0.9300 . ?
C00Y C01H 1.362(10) . ?
C00Z H00Z 0.9300 . ?
C00Z C017 1.450(9) . ?
C010 H010 0.9300 . ?
C010 C01I 1.352(9) . ?
C011 H011 0.9300 . ?
C011 C01E 1.367(8) . ?
C012 H012 0.9300 . ?
C012 C01I 1.415(8) . ?
C013 H013 0.9300 . ?
C013 C01D 1.360(8) . ?
C014 H014 0.9300 . ?
C015 H015 0.9300 . ?
C015 C01F 1.407(10) . ?
C015 C01J 1.318(11) . ?
C016 C01G 1.367(10) . ?
C016 C01J 1.446(11) . ?
C017 C01M 1.366(9) . ?
C018 H01A 0.9700 . ?
C018 H01B 0.9700 . ?
C019 H019 0.9300 . ?
C01A H01C 0.9700 . ?
C01A H01D 0.9700 . ?
C01A C01B 1.520(7) . ?
C01B H01E 0.9700 . ?
C01B H01F 0.9700 . ?
C01C H01G 0.9700 . ?
C01C H01H 0.9700 . ?
C01C C01L 1.508(8) . ?
C01D H01I 0.9300 . ?
C01D C01E 1.387(9) . ?
C01E H01J 0.9300 . ?
C01F C01H 1.373(10) . ?
C01G H01K 0.9300 . ?
C01G C01P 1.359(11) . ?
C01H H01L 0.9300 . ?
C01I H01M 0.9300 . ?
C01J H01N 0.9300 . ?
C01K H01O 0.9300 . ?
C01K C01P 1.379(9) . ?
C01L H01P 0.9700 . ?
C01L H01Q 0.9700 . ?
C01M H01R 0.9300 . ?
C01M C01R 1.367(10) . ?
C01N H01S 0.9600 . ?
C01N H01T 0.9600 . ?
C01N H01U 0.9600 . ?
C01P H01V 0.9300 . ?
C01Q H01W 0.9300 . ?
C01Q C01R 1.381(8) . ?
C01R H01X 0.9300 . ?
C01T H01Y 0.9700 . ?
C01T H 0.9700 . ?
C01T C01U 1.456(11) . ?
C01U H01Z 0.9600 . ?
C01U HA 0.9600 . ?
C01U HB 0.9600 . ?
Cl2 O1 1.401(6) . ?
Cl2 O4 1.393(7) . ?
Cl2 O5 1.382(7) . ?
Cl2 O6 1.413(6) . ?
C2 H2 0.9300 . ?
C2 O3 1.145(11) . ?
C2 N4 1.310(11) . ?
N4 C5 1.508(10) . ?
N4 C6 1.478(11) . ?
C5 H5A 0.9600 . ?
C5 H5B 0.9600 . ?
C5 H5C 0.9600 . ?
C6 H6A 0.9600 . ?
C6 H6B 0.9600 . ?
C6 H6C 0.9600 . ?

loop_
_geom_torsion_atom_site_label_1
_geom_torsion_atom_site_label_2
_geom_torsion_atom_site_label_3
_geom_torsion_atom_site_label_4
_geom_torsion
_geom_torsion_site_symmetry_1
_geom_torsion_site_symmetry_2
_geom_torsion_site_symmetry_3
_geom_torsion_site_symmetry_4
_geom_torsion_publ_flag
Zn01 O003 C00L O004 -0.6(5) . . . . ?
Zn01 O003 C00L C00D 179.2(3) . . . . ?
Zn01 O004 C00L O003 0.5(4) . . . . ?
Zn01 O004 C00L C00D -179.2(4) . . . . ?
Zn01 N005 C00V C00P -0.3(6) . . . . ?
Zn01 N005 C00V C017 178.5(4) . . . . ?
Zn01 N005 C01Q C01R -174.9(5) . . . . ?
Zn01 N006 C00P C00H 176.9(4) . . . . ?
Zn01 N006 C00P C00V -4.7(5) . . . . ?
Zn01 N006 C012 C01I -174.4(4) . . . . ?
Zn01 N00A C00F C00E 1.3(5) . . . . ?
Zn01 N00A C00F C016 -179.6(4) . . . . ?
Zn01 N00A C01K C01P -179.6(5) . . . . ?
Zn01 N00C C00E C00F -5.9(5) . . . . ?
Zn01 N00C C00E C01F 178.5(4) . . . . ?
Zn01 N00C C00X C00Y -177.9(4) . . . . ?
N005 C00V C017 C00Z 177.9(5) . . . . ?
N005 C00V C017 C01M -3.9(8) . . . . ?
N005 C01Q C01R C01M -2.4(11) . . . . ?
N006 C00P C00V N005 3.4(7) . . . . ?
N006 C00P C00V C017 -175.4(4) . . . . ?
N006 C012 C01I C010 -1.5(9) . . . . ?
N008 C00K C013 C01D 177.2(5) . . . . ?
N008 C00M C018 O007 80.1(6) . . . . ?
N009 C01A C01B C00N 57.8(8) . . . . ?
N009 C01C C01L C00R 172.8(6) . . . . ?
N00A C00F C016 C01G -2.1(8) . . . . ?
N00A C00F C016 C01J 178.6(5) . . . . ?
N00A C01K C01P C01G 1.1(10) . . . . ?
N00B C00J C00K N008 0.4(5) . . . . ?
N00B C00J C00K C013 178.7(5) . . . . ?
N00B C00J C011 C01E -177.7(5) . . . . ?
N00C C00E C00F N00A 3.2(7) . . . . ?
N00C C00E C00F C016 -176.0(4) . . . . ?
N00C C00E C01F C015 177.6(5) . . . . ?
N00C C00E C01F C01H -1.4(7) . . . . ?
N00C C00X C00Y C01H 1.1(8) . . . . ?
C00D C00G C00S C014 178.6(5) . . . . ?
C00D C00G C00W C019 -178.1(5) . . . . ?
C00E N00C C00X C00Y -0.9(7) . . . . ?
C00E C00F C016 C01G 177.0(5) . . . . ?
C00E C00F C016 C01J -2.3(8) . . . . ?
C00E C01F C01H C00Y 1.6(9) . . . . ?
C00F N00A C01K C01P -1.6(9) . . . . ?
C00F C00E C01F C015 2.0(7) . . . . ?
C00F C00E C01F C01H -177.0(5) . . . . ?
C00F C016 C01G C01P 1.5(10) . . . . ?
C00F C016 C01J C015 3.1(9) . . . . ?
C00G C00D C00L O003 -66.4(6) . . . . ?
C00G C00D C00L O004 113.4(5) . . . . ?
C00G C00S C014 C00R -1.8(10) . . . . ?
C00G C00W C019 C00R 1.2(9) . . . . ?
C00H C00I C00Z C017 2.0(9) . . . . ?
C00H C00P C00V N005 -178.1(4) . . . . ?
C00H C00P C00V C017 3.1(7) . . . . ?
C00H C010 C01I C012 0.0(9) . . . . ?
C00I C00H C00P N006 178.1(4) . . . . ?
C00I C00H C00P C00V -0.3(7) . . . . ?
C00I C00H C010 C01I -178.6(5) . . . . ?
C00I C00Z C017 C00V 0.8(9) . . . . ?
C00I C00Z C017 C01M -177.3(6) . . . . ?
C00J N00B C00O N008 0.8(6) . . . . ?
C00J N00B C00O C00N -179.8(4) . . . . ?
C00J C00K C013 C01D -0.6(8) . . . . ?
C00J C011 C01E C01D -1.5(9) . . . . ?
C00K N008 C00M C018 92.5(6) . . . . ?
C00K N008 C00O N00B -0.6(6) . . . . ?
C00K N008 C00O C00N -179.9(4) . . . . ?
C00K C00J C011 C01E 2.2(8) . . . . ?
C00K C013 C01D C01E 1.4(9) . . . . ?
C00L C00D C00G C00S -67.4(6) . . . . ?
C00L C00D C00G C00W 107.6(6) . . . . ?
C00M N008 C00K C00J 175.6(4) . . . . ?
C00M N008 C00K C013 -2.5(8) . . . . ?
C00M N008 C00O N00B -175.7(5) . . . . ?
C00M N008 C00O C00N 5.0(8) . . . . ?
C00N C00Q C00U N009 -57.6(7) . . . . ?
C00O N008 C00K C00J 0.1(5) . . . . ?
C00O N008 C00K C013 -178.0(5) . . . . ?
C00O N008 C00M C018 -93.1(6) . . . . ?
C00O N00B C00J C00K -0.8(6) . . . . ?
C00O N00B C00J C011 179.1(5) . . . . ?
C00O C00N C00Q C00U 172.6(5) . . . . ?
C00O C00N C01B C01A -173.9(5) . . . . ?
C00P N006 C012 C01I 1.1(8) . . . . ?
C00P C00H C00I C00Z -2.2(8) . . . . ?
C00P C00H C010 C01I 1.6(8) . . . . ?
C00P C00V C017 C00Z -3.3(7) . . . . ?
C00P C00V C017 C01M 175.0(5) . . . . ?
C00Q C00N C00O N008 108.3(6) . . . . ?
C00Q C00N C00O N00B -70.9(7) . . . . ?
C00Q C00N C01B C01A -50.3(7) . . . . ?
C00S C00G C00W C019 -3.0(8) . . . . ?
C00T C00D C00G C00S 175.1(5) . . . . ?
C00T C00D C00G C00W -10.0(7) . . . . ?
C00T C00D C00L O003 54.0(5) . . . . ?
C00T C00D C00L O004 -126.2(5) . . . . ?
C00U N009 C01A C01B -63.4(7) . . . . ?
C00U N009 C01C C01L 70.7(7) . . . . ?
C00V N005 C01Q C01R 1.8(9) . . . . ?
C00V C017 C01M C01R 3.2(10) . . . . ?
C00W C00G C00S C014 3.3(9) . . . . ?
C00X N00C C00E C00F 176.7(4) . . . . ?
C00X N00C C00E C01F 1.1(7) . . . . ?
C00X C00Y C01H C01F -1.5(9) . . . . ?
C00Z C017 C01M C01R -178.6(7) . . . . ?
C010 C00H C00I C00Z 178.0(6) . . . . ?
C010 C00H C00P N006 -2.1(7) . . . . ?
C010 C00H C00P C00V 179.5(5) . . . . ?
C011 C00J C00K N008 -179.5(4) . . . . ?
C011 C00J C00K C013 -1.2(8) . . . . ?
C012 N006 C00P C00H 0.7(7) . . . . ?
C012 N006 C00P C00V 179.1(4) . . . . ?
C013 C01D C01E C011 -0.3(9) . . . . ?
C014 C00R C019 C00W 0.4(9) . . . . ?
C014 C00R C01L C01C -94.8(8) . . . . ?
C015 C01F C01H C00Y -177.3(6) . . . . ?
C016 C01G C01P C01K -1.0(11) . . . . ?
C017 C01M C01R C01Q -0.3(11) . . . . ?
C018 O007 C01T C01U -161.3(6) . . . . ?
C019 C00R C014 C00S -0.1(10) . . . . ?
C019 C00R C01L C01C 83.8(8) . . . . ?
C01A N009 C00U C00Q 63.6(6) . . . . ?
C01A N009 C01C C01L -168.3(6) . . . . ?
C01B C00N C00O N008 -129.3(6) . . . . ?
C01B C00N C00O N00B 51.5(7) . . . . ?
C01B C00N C00Q C00U 49.5(7) . . . . ?
C01C N009 C00U C00Q -174.7(5) . . . . ?
C01C N009 C01A C01B 173.5(6) . . . . ?
C01F C00E C00F N00A 179.0(4) . . . . ?
C01F C00E C00F C016 -0.2(7) . . . . ?
C01F C015 C01J C016 -1.4(11) . . . . ?
C01G C016 C01J C015 -176.1(7) . . . . ?
C01J C015 C01F C00E -1.2(10) . . . . ?
C01J C015 C01F C01H 177.7(6) . . . . ?
C01J C016 C01G C01P -179.3(6) . . . . ?
C01K N00A C00F C00E -177.1(5) . . . . ?
C01K N00A C00F C016 2.1(7) . . . . ?
C01L C00R C014 C00S 178.5(6) . . . . ?
C01L C00R C019 C00W -178.3(5) . . . . ?
C01N C00D C00G C00S 53.9(6) . . . . ?
C01N C00D C00G C00W -131.2(5) . . . . ?
C01N C00D C00L O003 172.4(4) . . . . ?
C01N C00D C00L O004 -7.8(6) . . . . ?
C01Q N005 C00V C00P -177.5(5) . . . . ?
C01Q N005 C00V C017 1.3(8) . . . . ?
C01T O007 C018 C00M 173.2(6) . . . . ?
O3 C2 N4 C5 164.2(15) . . . . ?
O3 C2 N4 C6 4(2) . . . . ?

loop_
_twin_individual_id
_twin_individual_mass_fraction_refined
1 0.650(3)
2 0.350(3)
